data_7101559
loop_
_publ_author_name
'Stefanie Dehnen'
'Andreas Fuchs'
'Eugen Ruzin'

_publ_section_title
;Fine-Tuning of Optical Properties with Salts of Discrete
or Polymeric, Heterobimetallic Telluride Anions [M4(\m4-Te)(SnTe4)4]10
(M = Mn, Zn, Cd, Hg) and {[Hg4(\m4-Te)(SnTe4)3]6}
;
_journal_issue 46
_journal_name_full 'Chemical Communications'
_journal_paper_doi 10.1039/b610833d
_journal_year 2006
_chemical_formula_sum 'Cd4 H40 O20 Rb10 Sn4 Te17'
_chemical_formula_weight 4308.58
_chemical_name_systematic
;
?
;
_space_group_IT_number 217
_symmetry_cell_setting cubic
_symmetry_space_group_name_Hall 'I -4 2 3'
_symmetry_space_group_name_H-M 'I -4 3 m'
_atom_sites_solution_primary direct
_atom_sites_solution_secondary difmap
_audit_creation_method SHELXL-97
_cell_angle_alpha 90.00
_cell_angle_beta 90.00
_cell_angle_gamma 90.00
_cell_formula_units_Z 2
_cell_length_a 16.1002(19)
_cell_length_b 16.1002(19)
_cell_length_c 16.1002(19)
_cell_measurement_temperature 203(2)
_cell_volume 4173.4(9)
_computing_structure_refinement 'SHELXL-97 (Sheldrick, 1997)'
_computing_structure_solution 'SHELXS-97 (Sheldrick, 1990)'
_diffrn_ambient_temperature 203(2)
_diffrn_measured_fraction_theta_full 0.824
_diffrn_measured_fraction_theta_max 0.824
_diffrn_radiation_monochromator graphite
_diffrn_radiation_source 'fine-focus sealed tube'
_diffrn_radiation_type MoK\a
_diffrn_radiation_wavelength 0.71073
_diffrn_reflns_av_R_equivalents 0.1062
_diffrn_reflns_av_sigmaI/netI 0.0239
_diffrn_reflns_limit_h_max 19
_diffrn_reflns_limit_h_min -19
_diffrn_reflns_limit_k_max 19
_diffrn_reflns_limit_k_min -19
_diffrn_reflns_limit_l_max 19
_diffrn_reflns_limit_l_min -19
_diffrn_reflns_number 17132
_diffrn_reflns_theta_full 24.98
_diffrn_reflns_theta_max 24.98
_diffrn_reflns_theta_min 4.39
_exptl_absorpt_coefficient_mu 13.828
_exptl_absorpt_correction_T_max 0.54977
_exptl_absorpt_correction_T_min 0.44051
_exptl_absorpt_correction_type semi-empirical
_exptl_crystal_colour black
_exptl_crystal_density_diffrn 3.429
_exptl_crystal_density_method 'not measured'
_exptl_crystal_description 'rhombic dodecahedron'
_exptl_crystal_F_000 3692
_exptl_crystal_size_max 0.30
_exptl_crystal_size_mid 0.30
_exptl_crystal_size_min 0.30
_refine_diff_density_max 0.473
_refine_diff_density_min -0.552
_refine_diff_density_rms 0.098
_refine_ls_extinction_coef 0.00009(5)
_refine_ls_extinction_expression Fc^*^=kFc[1+0.001xFc^2^\l^3^/sin(2\q)]^-1/4^
_refine_ls_extinction_method SHELXL
_refine_ls_goodness_of_fit_ref 1.086
_refine_ls_matrix_type full
_refine_ls_number_parameters 51
_refine_ls_number_reflns 576
_refine_ls_number_restraints 0
_refine_ls_restrained_S_all 1.086
_refine_ls_R_factor_all 0.0356
_refine_ls_R_factor_gt 0.0319
_refine_ls_shift/su_max 0.000
_refine_ls_shift/su_mean 0.000
_refine_ls_structure_factor_coef Fsqd
_refine_ls_weighting_details 'calc w=1/[\s^2^(Fo^2^)+(0.0247P)^2^+30.8917P] where P=(Fo^2^+2Fc^2^)/3'
_refine_ls_weighting_scheme calc
_refine_ls_wR_factor_gt 0.0642
_refine_ls_wR_factor_ref 0.0652
_reflns_number_gt 542
_reflns_number_total 576
_reflns_threshold_expression >2sigma(I)
_cod_data_source_file b610833d.txt
_cod_original_sg_symbol_H-M I-43m
_cod_original_formula_sum 'H40 Cd4 O20 Rb10 Sn4 Te17'
_cod_database_code 7101559

loop_
_symmetry_equiv_pos_as_xyz
'x, y, z'
'-x, -y, z'
'-x, y, -z'
'x, -y, -z'
'z, x, y'
'z, -x, -y'
'-z, -x, y'
'-z, x, -y'
'y, z, x'
'-y, z, -x'
'y, -z, -x'
'-y, -z, x'
'y, x, z'
'-y, -x, z'
'y, -x, -z'
'-y, x, -z'
'x, z, y'
'-x, z, -y'
'-x, -z, y'
'x, -z, -y'
'z, y, x'
'z, -y, -x'
'-z, y, -x'
'-z, -y, x'
'x+1/2, y+1/2, z+1/2'
'-x+1/2, -y+1/2, z+1/2'
'-x+1/2, y+1/2, -z+1/2'
'x+1/2, -y+1/2, -z+1/2'
'z+1/2, x+1/2, y+1/2'
'z+1/2, -x+1/2, -y+1/2'
'-z+1/2, -x+1/2, y+1/2'
'-z+1/2, x+1/2, -y+1/2'
'y+1/2, z+1/2, x+1/2'
'-y+1/2, z+1/2, -x+1/2'
'y+1/2, -z+1/2, -x+1/2'
'-y+1/2, -z+1/2, x+1/2'
'y+1/2, x+1/2, z+1/2'
'-y+1/2, -x+1/2, z+1/2'
'y+1/2, -x+1/2, -z+1/2'
'-y+1/2, x+1/2, -z+1/2'
'x+1/2, z+1/2, y+1/2'
'-x+1/2, z+1/2, -y+1/2'
'-x+1/2, -z+1/2, y+1/2'
'x+1/2, -z+1/2, -y+1/2'
'z+1/2, y+1/2, x+1/2'
'z+1/2, -y+1/2, -x+1/2'
'-z+1/2, y+1/2, -x+1/2'
'-z+1/2, -y+1/2, x+1/2'

loop_
_atom_site_label
_atom_site_type_symbol
_atom_site_fract_x
_atom_site_fract_y
_atom_site_fract_z
_atom_site_U_iso_or_equiv
_atom_site_adp_type
_atom_site_occupancy
_atom_site_symmetry_multiplicity
_atom_site_calc_flag
_atom_site_refinement_flags
Te1 Te 0.0000 0.0000 0.0000 0.0235(5) Uani 1 24 d S
Te2 Te 0.20148(4) 0.20148(4) 0.00043(8) 0.0593(3) Uani 1 2 d S
Te3 Te 0.25886(6) 0.25886(6) 0.25886(6) 0.1000(10) Uani 1 6 d S
Sn1 Sn 0.16121(6) 0.16121(6) 0.16121(6) 0.0466(4) Uani 1 6 d S
Cd1 Cd 0.10005(5) 0.10005(5) -0.10005(5) 0.0379(4) Uani 1 6 d S
Rb1A Rb 0.0000 0.3250(4) 0.0000 0.1020(18) Uiso 0.71 4 d SP
Rb1B Rb 0.0011(15) 0.329(2) 0.0443(19) 0.144(11) Uiso 0.09 1 d P
Rb2A Rb 0.392(4) 0.293(4) 0.075(3) 0.173(17) Uiso 0.07 1 d P
Rb2B Rb 0.413(2) 0.173(2) 0.092(2) 0.111(10) Uiso 0.05 1 d P
Rb2C Rb 0.368(2) 0.368(2) 0.113(3) 0.107(12) Uiso 0.07 2 d SP
O1A O 0.4289(12) 0.2623(12) -0.0673(13) 0.045(5) Uiso 0.40 1 d P
O1B O 0.407(4) 0.252(4) -0.097(4) 0.051(13) Uiso 0.13 1 d P
O2 O 0.016(2) 0.459(2) 0.178(2) 0.073(10) Uiso 0.23 1 d P
O3 O 0.103(6) 0.465(8) 0.103(6) 0.10(4) Uiso 0.13 2 d SP

loop_
_atom_site_aniso_label
_atom_site_aniso_U_11
_atom_site_aniso_U_22
_atom_site_aniso_U_33
_atom_site_aniso_U_23
_atom_site_aniso_U_13
_atom_site_aniso_U_12
Te1 0.0235(5) 0.0235(5) 0.0235(5) 0.000 0.000 0.000
Te2 0.0580(5) 0.0580(5) 0.0619(7) 0.0013(3) 0.0013(3) -0.0348(5)
Te3 0.1000(10) 0.1000(10) 0.1000(10) -0.0440(7) -0.0440(7) -0.0440(7)
Sn1 0.0466(4) 0.0466(4) 0.0466(4) -0.0141(4) -0.0141(4) -0.0141(4)
Cd1 0.0379(4) 0.0379(4) 0.0379(4) 0.0051(4) 0.0051(4) -0.0051(4)

loop_
_atom_type_symbol
_atom_type_description
_atom_type_scat_dispersion_real
_atom_type_scat_dispersion_imag
_atom_type_scat_source
O O 0.0106 0.0060 'International Tables Vol C Tables 4.2.6.8 and 6.1.1.4'
H H 0.0000 0.0000 'International Tables Vol C Tables 4.2.6.8 and 6.1.1.4'
Rb Rb -0.9393 2.9676 'International Tables Vol C Tables 4.2.6.8 and 6.1.1.4'
Cd Cd -0.8075 1.2024 'International Tables Vol C Tables 4.2.6.8 and 6.1.1.4'
Sn Sn -0.6537 1.4246 'International Tables Vol C Tables 4.2.6.8 and 6.1.1.4'
Te Te -0.5308 1.6751 'International Tables Vol C Tables 4.2.6.8 and 6.1.1.4'

loop_
_geom_angle_atom_site_label_1
_geom_angle_atom_site_label_2
_geom_angle_atom_site_label_3
_geom_angle
_geom_angle_site_symmetry_1
_geom_angle_site_symmetry_3
Cd1 Te1 Cd1 109.5 2 .
Cd1 Te1 Cd1 109.5 2 4
Cd1 Te1 Cd1 109.5 . 4
Cd1 Te1 Cd1 109.5 2 3
Cd1 Te1 Cd1 109.5 . 3
Cd1 Te1 Cd1 109.5 4 3
Sn1 Te2 Cd1 105.51(5) . .
Te3 Sn1 Te2 105.76(3) . 9
Te3 Sn1 Te2 105.76(3) . 5
Te2 Sn1 Te2 112.91(3) 9 5
Te3 Sn1 Te2 105.76(3) . .
Te2 Sn1 Te2 112.91(3) 9 .
Te2 Sn1 Te2 112.91(3) 5 .
Te1 Cd1 Te2 109.73(3) . .
Te1 Cd1 Te2 109.73(3) . 11
Te2 Cd1 Te2 109.21(3) . 11
Te1 Cd1 Te2 109.73(3) . 8
Te2 Cd1 Te2 109.21(3) . 8
Te2 Cd1 Te2 109.21(3) 11 8

loop_
_geom_bond_atom_site_label_1
_geom_bond_atom_site_label_2
_geom_bond_distance
_geom_bond_site_symmetry_2
Te1 Cd1 2.7900(15) 2
Te1 Cd1 2.7900(15) .
Te1 Cd1 2.7900(15) 4
Te1 Cd1 2.7900(15) 3
Te2 Sn1 2.7463(12) .
Te2 Cd1 2.8197(12) .
Te2 Rb1B 3.26(3) 21
Te2 Rb1B 3.26(3) 9
Te2 Rb2A 3.61(5) 13
Te2 Rb2A 3.61(5) .
Te2 Rb2B 3.74(4) 13
Te2 Rb2B 3.74(4) .
Te2 Rb1A 3.805(4) 9
Te2 Rb1A 3.805(4) .
Te2 Rb2C 3.84(4) 36_554
Te2 Rb2C 3.84(4) 31_554
Te3 Sn1 2.723(2) .
Te3 Rb2C 3.42(5) 9
Te3 Rb2C 3.42(5) 5
Te3 Rb2C 3.42(5) .
Te3 Rb2A 3.69(6) .
Te3 Rb2A 3.69(6) 5
Te3 Rb2A 3.69(6) 17
Te3 Rb2A 3.69(6) 9
Te3 Rb2A 3.69(6) 13
Te3 Rb2A 3.69(6) 21
Te3 Rb2B 3.91(4) 21
Te3 Rb2B 3.91(4) 9
Sn1 Te2 2.7463(12) 9
Sn1 Te2 2.7463(12) 5
Cd1 Te2 2.8197(12) 11
Cd1 Te2 2.8197(12) 8
Rb1A Rb1B 0.72(3) .
Rb1A Rb1B 0.72(3) 21
Rb1A Rb1B 0.72(3) 23
Rb1A Rb1B 0.72(3) 3
Rb1A Rb2C 3.18(5) 36_554
Rb1A Rb2C 3.18(5) 35_455
Rb1A O3 3.25(14) .
Rb1A O3 3.25(14) 3
Rb1A Rb2B 3.46(4) 13
Rb1A Rb2B 3.46(4) 5
Rb1A Rb2B 3.46(4) 16
Rb1A Rb2B 3.46(4) 8
Rb1B Rb1B 0.98(6) 21
Rb1B Rb1B 1.03(5) 23
Rb1B Rb1B 1.43(6) 3
Rb1B Rb2C 2.74(6) 35_455
Rb1B Rb2B 2.88(5) 5
Rb1B O3 2.89(14) .
Rb1B O2 3.02(5) .
Rb1B Rb2B 3.18(5) 13
Rb1B Te2 3.26(3) 5
Rb1B Rb2A 3.51(6) 44_455
Rb1B O2 3.57(5) 21
Rb2A O1B 0.81(8) 46
Rb2A O1A 1.11(6) 46
Rb2A Rb2C 1.40(6) .
Rb2A Rb2B 1.98(7) .
Rb2A O2 2.14(6) 44
Rb2A Rb2A 2.24(11) 13
Rb2A O2 2.35(7) 9
Rb2A O2 2.43(8) 43_554
Rb2A O1A 2.42(6) .
Rb2A O3 2.44(14) 31_554
Rb2A Rb2B 2.68(7) 48_554
Rb2A O1B 2.86(8) .
Rb2B O1A 1.14(4) 46
Rb2B O1B 1.21(7) 46
Rb2B O3 1.42(11) 9
Rb2B O2 1.43(5) 9
Rb2B Rb2B 1.84(8) 17
Rb2B Rb2A 2.68(7) 46
Rb2B O2 2.70(6) 10_655
Rb2B O1B 2.82(8) 30
Rb2B Rb1B 2.88(5) 9
Rb2B O1A 2.88(5) 30
Rb2B O1A 2.95(5) 3_655
Rb2C Rb2A 1.40(6) 13
Rb2C O1B 2.03(7) 46
Rb2C O1B 2.03(7) 34
Rb2C O1A 2.43(3) 46
Rb2C O1A 2.43(3) 34
Rb2C O3 2.47(15) 31_554
Rb2C Rb1B 2.74(6) 44
Rb2C Rb1B 2.74(6) 32
Rb2C O2 2.76(5) 44
Rb2C O2 2.76(5) 32
Rb2C O2 3.18(5) 43_554
O1A O1B 0.62(6) .
O1A Rb2A 1.11(6) 48_554
O1A Rb2B 1.14(4) 48_554
O1A O2 1.37(4) 43_554
O1A Rb2C 2.43(3) 31_554
O1A Rb2B 2.88(5) 36_554
O1A Rb2A 2.93(6) 3_655
O1A Rb2B 2.95(5) 3_655
O1A Rb2A 3.35(6) 31_554
O1B Rb2A 0.81(8) 48_554
O1B Rb2B 1.21(7) 48_554
O1B Rb2C 2.03(7) 31_554
O1B Rb2B 2.82(8) 36_554
O1B Rb2A 2.93(10) 31_554
O1B Rb2B 3.17(8) 3_655
O1B Rb2A 3.33(9) 3_655
O2 O1A 1.37(4) 42
O2 O2 1.41(8) 2_565
O2 Rb2B 1.43(5) 5
O2 Rb2A 2.14(6) 44_455
O2 Rb2A 2.35(7) 5
O2 Rb2A 2.43(8) 42
O2 Rb2B 2.70(6) 7_565
O2 Rb2C 2.76(5) 35_455
O2 Rb2B 2.97(6) 13
O2 Rb2B 3.03(6) 44_455
O2 Rb2C 3.18(5) 34
O3 Rb2B 1.42(11) 13
O3 Rb2B 1.42(11) 5
O3 Rb2A 2.44(14) 42
O3 Rb2A 2.44(14) 34
O3 Rb2C 2.47(15) 34
O3 Rb1B 2.89(14) 21
O3 Rb2A 3.31(10) 5
O3 Rb2A 3.31(10) 13
O3 Rb1B 3.63(14) 23
O3 Rb1B 3.63(14) 3
